data_2012105
loop_
_publ_author_name
'Banerjee, Surajit'
'Mukherjee, Alok K.'
'Mukhopadhyay, Rupa'
'Kundu, Nitya G.'
'Welch, Alan J.'

_publ_section_title
;
 A series of three
 (<i>E</i>)-2-alkylidene-1,4-di-<i>p</i>-tosyl-1,2,3,4-tetrahydroquinoxaline
 compounds
;
_journal_issue 7
_journal_name_full 'Acta Crystallographica Section C'
_journal_page_first 861
_journal_page_last 864
_journal_paper_doi 10.1107/S0108270101006588
_journal_volume 57
_journal_year 2001
_chemical_formula_moiety 'C30 H28 N2 O5 S2'
_chemical_formula_sum 'C30 H28 N2 O5 S2'
_chemical_formula_weight 560.66
_chemical_melting_point 425.0(10)
_chemical_name_common 2-[(4-methoxyphenyl)methylidene]-1,4-di-p-tosyl-1,2,3,4-tetrahydroquinoxaline
_chemical_name_systematic
;
2-[(4-methoxyphenyl)methylidene]-1,4-di-p-tosyl-1,2,3,4-tetrahydroquinoxaline
;
_space_group_IT_number 14
_symmetry_cell_setting monoclinic
_symmetry_space_group_name_Hall '-P 2ybc'
_symmetry_space_group_name_H-M 'P 1 21/c 1'
_audit_creation_method SHELXL-97
_cell_angle_alpha 90.00
_cell_angle_beta 101.250(10)
_cell_angle_gamma 90.00
_cell_formula_units_Z 4
_cell_length_a 10.5460(10)
_cell_length_b 11.8440(10)
_cell_length_c 21.985(3)
_cell_measurement_reflns_used 57
_cell_measurement_temperature 160(2)
_cell_measurement_theta_max 38.452
_cell_measurement_theta_min 6.685
_cell_volume 2693.3(5)
_computing_cell_refinement XSCANS
_computing_data_collection 'XSCANS (Siemens, 1995)'
_computing_data_reduction XSCANS
_computing_molecular_graphics 'ZORTEP (Zsolnai, 1995)'
_computing_publication_material 'SHELXL97 and PARST 95 (Nardelli, 1995)'
_computing_structure_refinement 'SHELXL97 (Sheldrick, 1997)'
_computing_structure_solution 'MULTAN 88 (Debaerdemaeker et al., 1988)'
_diffrn_ambient_temperature 293(2)
_diffrn_measured_fraction_theta_full .986
_diffrn_measured_fraction_theta_max .986
_diffrn_measurement_device_type 'Siemens P4'
_diffrn_measurement_method '\w scans'
_diffrn_radiation_monochromator graphite
_diffrn_radiation_source 'fine-focus sealed tube'
_diffrn_radiation_type MoK\a
_diffrn_radiation_wavelength .71073
_diffrn_reflns_av_R_equivalents .0380
_diffrn_reflns_av_sigmaI/netI .0525
_diffrn_reflns_limit_h_max 12
_diffrn_reflns_limit_h_min -1
_diffrn_reflns_limit_k_max 14
_diffrn_reflns_limit_k_min -1
_diffrn_reflns_limit_l_max 25
_diffrn_reflns_limit_l_min -25
_diffrn_reflns_number 6072
_diffrn_reflns_theta_full 25.04
_diffrn_reflns_theta_max 25.04
_diffrn_reflns_theta_min 1.97
_diffrn_standards_decay_% <2
_diffrn_standards_interval_count 97
_diffrn_standards_number 3
_exptl_absorpt_coefficient_mu .242
_exptl_absorpt_correction_T_max .962
_exptl_absorpt_correction_T_min .932
_exptl_absorpt_correction_type empirical
_exptl_absorpt_process_details '(North et al., 1968)'
_exptl_crystal_colour colourless
_exptl_crystal_density_diffrn 1.383
_exptl_crystal_density_meas ?
_exptl_crystal_density_method 'not measured'
_exptl_crystal_description block
_exptl_crystal_F_000 1176
_exptl_crystal_size_max .36
_exptl_crystal_size_mid .32
_exptl_crystal_size_min .16
_refine_diff_density_max .520
_refine_diff_density_min -.360
_refine_ls_extinction_coef none
_refine_ls_extinction_method none
_refine_ls_goodness_of_fit_ref 1.017
_refine_ls_hydrogen_treatment constr
_refine_ls_matrix_type full
_refine_ls_number_parameters 355
_refine_ls_number_reflns 4693
_refine_ls_number_restraints 0
_refine_ls_restrained_S_all 1.017
_refine_ls_R_factor_all .0661
_refine_ls_R_factor_gt .0422
_refine_ls_shift/su_max <0.001
_refine_ls_shift/su_mean .000
_refine_ls_structure_factor_coef Fsqd
_refine_ls_weighting_details 'calc w=1/[\s^2^(Fo^2^)+(0.0447P)^2^+1.4501P] where P=(Fo^2^+2Fc^2^)/3'
_refine_ls_weighting_scheme calc
_refine_ls_wR_factor_ref .1099
_reflns_number_gt 3531
_reflns_number_total 4693
_reflns_threshold_expression I>2\s(I)
_cod_data_source_file sk1466.cif
_cod_data_source_block III
_cod_depositor_comments
;
The following automatic conversions were performed:

'_chemical_melting_point' value '425(1) K' was changed to '425.0(10)'
- the value should be numeric and without a unit designator.

Automatic conversion script
Id: cif_fix_values 1646 2011-03-28 12:23:43Z adriana 

The following automatic conversions were performed:

'_chemical_melting_point' value '425(1) K' was changed to '425.0(10)'
- the value should be numeric and without a unit designator.

Automatic conversion script
Id: cif_fix_values 1715 2011-07-08 13:25:40Z adriana 

The following automatic conversions were performed:

'_exptl_crystal_density_meas' value 'none' was changed to '?' - the
value is perceived as not measured.

Automatic conversion script
Id: cif_fix_values 3008 2015-01-20 13:52:24Z robertas 
;
_cod_original_sg_symbol_H-M 'P 21/c'
_cod_database_code 2012105
_cod_database_fobs_code 2012105

loop_
_symmetry_equiv_pos_as_xyz
'x, y, z'
'-x, y+1/2, -z+1/2'
'-x, -y, -z'
'x, -y-1/2, z-1/2'

loop_
_atom_site_label
_atom_site_fract_x
_atom_site_fract_y
_atom_site_fract_z
_atom_site_U_iso_or_equiv
_atom_site_adp_type
_atom_site_calc_flag
_atom_site_refinement_flags
_atom_site_occupancy
_atom_site_disorder_assembly
_atom_site_disorder_group
_atom_site_type_symbol
S2 -.17858(6) .02598(5) .10863(3) .02493(16) Uani d . 1 . . S
S1 .30568(6) .25535(5) .15383(3) .02862(17) Uani d . 1 . . S
O1 .31578(17) .32301(15) .10120(9) .0377(5) Uani d . 1 . . O
O2 .36249(18) .29369(16) .21464(9) .0408(5) Uani d . 1 . . O
O3 -.21816(17) -.03498(15) .15782(9) .0348(4) Uani d . 1 . . O
O4 -.20330(16) -.01990(15) .04704(8) .0326(4) Uani d . 1 . . O
O5 -.25420(18) .32024(16) -.19143(8) .0363(4) Uani d . 1 . . O
N1 .14431(18) .24013(16) .15224(9) .0249(5) Uani d . 1 . . N
N2 -.01757(18) .04089(16) .12811(9) .0231(4) Uani d . 1 . . N
C1 .1100(2) .1757(2) .20220(11) .0258(5) Uani d . 1 . . C
C2 .1488(2) .2125(2) .26324(12) .0332(6) Uani d . 1 . . C
H2 .1927 .2807 .2711 .040 Uiso calc R 1 . . H
C3 .1229(3) .1494(3) .31197(13) .0406(7) Uani d . 1 . . C
H3 .1478 .1757 .3524 .049 Uiso calc R 1 . . H
C4 .0595(3) .0464(3) .30073(13) .0429(7) Uani d . 1 . . C
H4 .0459 .0019 .3337 .052 Uiso calc R 1 . . H
C5 .0167(2) .0104(2) .24054(12) .0331(6) Uani d . 1 . . C
H5 -.0256 -.0586 .2332 .040 Uiso calc R 1 . . H
C6 .0362(2) .0763(2) .19036(11) .0245(5) Uani d . 1 . . C
C7 .0426(2) .09252(19) .07916(11) .0232(5) Uani d . 1 . . C
H7A -.0144 .0829 .0392 .028 Uiso calc R 1 . . H
H7B .1233 .0541 .0778 .028 Uiso calc R 1 . . H
C8 .0686(2) .2164(2) .09109(11) .0232(5) Uani d . 1 . . C
C9 .0289(2) .3039(2) .05437(11) .0255(5) Uani d . 1 . . C
H9 .0497 .3744 .0721 .031 Uiso calc R 1 . . H
C10 -.0431(2) .3058(2) -.01015(11) .0237(5) Uani d . 1 . . C
C11 -.1221(2) .3986(2) -.02959(12) .0263(5) Uani d . 1 . . C
H11 -.1265 .4566 -.0016 .032 Uiso calc R 1 . . H
C12 -.1946(2) .4071(2) -.08959(12) .0274(5) Uani d . 1 . . C
H12 -.2464 .4699 -.1013 .033 Uiso calc R 1 . . H
C13 -.1885(2) .3208(2) -.13162(11) .0274(5) Uani d . 1 . . C
C14 -.1085(2) .2274(2) -.11357(12) .0295(6) Uani d . 1 . . C
H14 -.1041 .1695 -.1417 .035 Uiso calc R 1 . . H
C15 -.0363(2) .2211(2) -.05417(11) .0273(6) Uani d . 1 . . C
H15 .0180 .1595 -.0430 .033 Uiso calc R 1 . . H
C16 -.3261(3) .4203(3) -.21311(13) .0487(8) Uani d . 1 . . C
H16A -.3660 .4110 -.2560 .073 Uiso calc R 1 . . H
H16B -.2687 .4839 -.2088 .073 Uiso calc R 1 . . H
H16C -.3916 .4327 -.1891 .073 Uiso calc R 1 . . H
C17 .3652(2) .1192(2) .14378(11) .0248(5) Uani d . 1 . . C
C18 .4030(2) .0912(2) .08884(12) .0304(6) Uani d . 1 . . C
H18 .3954 .1432 .0567 .036 Uiso calc R 1 . . H
C19 .4522(3) -.0156(2) .08263(12) .0324(6) Uani d . 1 . . C
H19 .4796 -.0342 .0462 .039 Uiso calc R 1 . . H
C20 .4618(2) -.0957(2) .12942(12) .0274(6) Uani d . 1 . . C
C21 .4212(2) -.0662(2) .18368(12) .0301(6) Uani d . 1 . . C
H21 .4259 -.1192 .2153 .036 Uiso calc R 1 . . H
C22 .3740(2) .0406(2) .19149(12) .0298(6) Uani d . 1 . . C
H22 .3484 .0598 .2283 .036 Uiso calc R 1 . . H
C23 .5168(3) -.2112(2) .12197(13) .0374(7) Uani d . 1 . . C
H23A .5635 -.2371 .1614 .056 Uiso calc R 1 . . H
H23B .5742 -.2072 .0931 .056 Uiso calc R 1 . . H
H23C .4477 -.2627 .1067 .056 Uiso calc R 1 . . H
C24 -.2454(2) .1627(2) .10561(11) .0239(5) Uani d . 1 . . C
C25 -.2422(2) .2221(2) .16034(12) .0291(6) Uani d . 1 . . C
H25 -.2041 .1906 .1983 .035 Uiso calc R 1 . . H
C26 -.2962(2) .3287(2) .15776(13) .0332(6) Uani d . 1 . . C
H26 -.2943 .3687 .1943 .040 Uiso calc R 1 . . H
C27 -.3536(2) .3773(2) .10133(13) .0302(6) Uani d . 1 . . C
C28 -.3542(2) .3163(2) .04760(12) .0312(6) Uani d . 1 . . C
H28 -.3922 .3478 .0097 .037 Uiso calc R 1 . . H
C29 -.3000(2) .2097(2) .04868(12) .0273(5) Uani d . 1 . . C
H29 -.3002 .1704 .0120 .033 Uiso calc R 1 . . H
C30 -.4141(3) .4933(2) .09864(15) .0453(8) Uani d . 1 . . C
H30A -.3846 .5316 .1373 .068 Uiso calc R 1 . . H
H30B -.5065 .4861 .0914 .068 Uiso calc R 1 . . H
H30C -.3898 .5358 .0656 .068 Uiso calc R 1 . . H

loop_
_atom_site_aniso_label
_atom_site_aniso_U_11
_atom_site_aniso_U_22
_atom_site_aniso_U_33
_atom_site_aniso_U_12
_atom_site_aniso_U_13
_atom_site_aniso_U_23
S2 .0197(3) .0190(3) .0336(3) .0001(2) -.0008(2) .0004(3)
S1 .0208(3) .0201(3) .0417(4) -.0018(2) -.0019(3) -.0035(3)
O1 .0274(9) .0240(9) .0599(13) -.0040(8) .0040(9) .0090(9)
O2 .0291(10) .0347(11) .0523(12) -.0033(9) -.0075(9) -.0161(9)
O3 .0258(9) .0294(10) .0476(11) -.0024(8) .0033(8) .0127(9)
O4 .0268(9) .0260(9) .0408(11) -.0001(8) -.0038(8) -.0109(8)
O5 .0394(10) .0382(11) .0283(10) .0095(9) -.0006(8) .0029(8)
N1 .0200(10) .0211(10) .0314(11) -.0004(8) -.0010(8) -.0036(9)
N2 .0194(10) .0210(10) .0273(11) .0008(8) .0007(8) .0005(8)
C1 .0201(12) .0238(12) .0314(14) .0089(10) -.0001(10) -.0042(11)
C2 .0275(13) .0336(14) .0347(15) .0119(11) -.0028(11) -.0081(12)
C3 .0347(15) .0570(19) .0282(15) .0149(14) .0015(12) -.0062(14)
C4 .0360(15) .061(2) .0320(15) .0116(15) .0059(12) .0111(14)
C5 .0257(13) .0379(15) .0350(15) .0036(11) .0041(11) .0075(12)
C6 .0201(11) .0257(12) .0260(13) .0063(10) .0002(10) -.0012(10)
C7 .0228(12) .0190(12) .0262(13) .0003(10) .0007(10) -.0010(10)
C8 .0179(11) .0227(12) .0276(13) -.0011(10) .0008(9) -.0029(10)
C9 .0220(12) .0183(12) .0352(14) -.0014(10) .0031(10) -.0031(10)
C10 .0209(11) .0195(12) .0305(13) -.0017(10) .0045(10) .0040(10)
C11 .0272(12) .0191(12) .0329(14) -.0020(10) .0068(11) .0000(10)
C12 .0234(12) .0220(12) .0367(14) .0042(10) .0056(11) .0064(11)
C13 .0234(12) .0285(13) .0296(14) -.0001(10) .0036(10) .0045(11)
C14 .0354(14) .0236(13) .0311(14) .0045(11) .0105(11) -.0003(11)
C15 .0280(13) .0222(12) .0321(14) .0065(10) .0070(11) .0050(11)
C16 .0510(19) .061(2) .0327(16) .0299(16) .0050(14) .0082(15)
C17 .0169(11) .0234(12) .0310(13) .0005(10) -.0026(10) -.0024(10)
C18 .0280(13) .0303(14) .0330(14) -.0008(11) .0065(11) .0067(11)
C19 .0338(14) .0345(15) .0304(14) .0000(12) .0099(11) -.0018(12)
C20 .0181(11) .0264(13) .0355(14) .0003(10) -.0005(10) -.0047(11)
C21 .0291(13) .0320(14) .0264(13) .0064(11) -.0014(11) .0048(11)
C22 .0270(13) .0348(14) .0260(13) .0082(11) .0014(10) .0012(11)
C23 .0336(14) .0317(15) .0452(17) .0048(12) .0029(12) -.0074(13)
C24 .0187(11) .0218(12) .0309(13) -.0012(9) .0045(10) -.0006(10)
C25 .0263(12) .0334(14) .0278(13) .0012(11) .0051(10) .0027(11)
C26 .0311(14) .0322(14) .0376(15) .0005(12) .0098(12) -.0073(12)
C27 .0219(12) .0246(13) .0452(16) .0011(10) .0090(11) -.0027(12)
C28 .0248(13) .0295(14) .0373(15) .0047(11) .0013(11) .0076(12)
C29 .0247(12) .0263(13) .0300(13) .0029(10) .0033(10) -.0001(11)
C30 .0379(16) .0303(15) .067(2) .0100(13) .0075(15) -.0043(14)

loop_
_atom_type_symbol
_atom_type_description
_atom_type_scat_dispersion_real
_atom_type_scat_dispersion_imag
_atom_type_scat_source
C C .0033 .0016 'International Tables Vol C Tables 4.2.6.8 and 6.1.1.4'
H H .0000 .0000 'International Tables Vol C Tables 4.2.6.8 and 6.1.1.4'
N N .0061 .0033 'International Tables Vol C Tables 4.2.6.8 and 6.1.1.4'
O O .0106 .0060 'International Tables Vol C Tables 4.2.6.8 and 6.1.1.4'
S S .1246 .1234 'International Tables Vol C Tables 4.2.6.8 and 6.1.1.4'

loop_
_geom_angle_atom_site_label_1
_geom_angle_atom_site_label_2
_geom_angle_atom_site_label_3
_geom_angle
_geom_angle_publ_flag
O3 S2 O4 119.79(11) yes
O3 S2 N2 106.89(10) yes
O4 S2 N2 105.62(10) yes
O3 S2 C24 108.63(11) no
O4 S2 C24 108.35(11) no
N2 S2 C24 106.85(10) yes
O2 S1 O1 119.72(12) yes
O2 S1 N1 106.71(11) yes
O1 S1 N1 105.94(11) yes
O2 S1 C17 108.30(11) no
O1 S1 C17 109.11(12) no
N1 S1 C17 106.25(11) yes
C13 O5 C16 116.9(2) no
C1 N1 C8 115.44(19) yes
C1 N1 S1 116.01(15) yes
C8 N1 S1 113.98(16) yes
C6 N2 C7 115.16(19) yes
C6 N2 S2 117.73(16) yes
C7 N2 S2 114.41(15) yes
C2 C1 C6 119.2(2) no
C2 C1 N1 119.9(2) no
C6 C1 N1 120.9(2) no
C3 C2 C1 120.9(3) no
C3 C2 H2 119.5 no
C1 C2 H2 119.5 no
C2 C3 C4 120.0(3) no
C2 C3 H3 120.0 no
C4 C3 H3 120.0 no
C5 C4 C3 119.9(3) no
C5 C4 H4 120.1 no
C3 C4 H4 120.1 no
C4 C5 C6 120.9(3) no
C4 C5 H5 119.6 no
C6 C5 H5 119.6 no
C5 C6 C1 118.8(2) no
C5 C6 N2 119.8(2) no
C1 C6 N2 121.4(2) no
N2 C7 C8 111.34(19) no
N2 C7 H7A 109.4 no
C8 C7 H7A 109.4 no
N2 C7 H7B 109.4 no
C8 C7 H7B 109.4 no
H7A C7 H7B 108.0 no
C9 C8 N1 117.6(2) no
C9 C8 C7 128.9(2) no
N1 C8 C7 113.5(2) no
C8 C9 C10 129.7(2) no
C8 C9 H9 115.2 no
C10 C9 H9 115.2 no
C11 C10 C15 117.3(2) no
C11 C10 C9 118.2(2) no
C15 C10 C9 124.5(2) no
C12 C11 C10 122.1(2) no
C12 C11 H11 118.9 no
C10 C11 H11 118.9 no
C13 C12 C11 119.3(2) no
C13 C12 H12 120.4 no
C11 C12 H12 120.4 no
O5 C13 C12 124.5(2) no
O5 C13 C14 115.7(2) no
C12 C13 C14 119.8(2) no
C15 C14 C13 120.1(2) no
C15 C14 H14 120.0 no
C13 C14 H14 120.0 no
C14 C15 C10 121.4(2) no
C14 C15 H15 119.3 no
C10 C15 H15 119.3 no
O5 C16 H16A 109.5 no
O5 C16 H16B 109.5 no
H16A C16 H16B 109.5 no
O5 C16 H16C 109.5 no
H16A C16 H16C 109.5 no
H16B C16 H16C 109.5 no
C18 C17 C22 120.6(2) no
C18 C17 S1 119.98(19) no
C22 C17 S1 119.42(19) no
C19 C18 C17 118.8(2) no
C19 C18 H18 120.6 no
C17 C18 H18 120.6 no
C18 C19 C20 121.7(2) no
C18 C19 H19 119.1 no
C20 C19 H19 119.1 no
C21 C20 C19 118.3(2) no
C21 C20 C23 120.8(2) no
C19 C20 C23 120.9(2) no
C22 C21 C20 121.0(2) no
C22 C21 H21 119.5 no
C20 C21 H21 119.5 no
C21 C22 C17 119.4(2) no
C21 C22 H22 120.3 no
C17 C22 H22 120.3 no
C20 C23 H23A 109.5 no
C20 C23 H23B 109.5 no
H23A C23 H23B 109.5 no
C20 C23 H23C 109.5 no
H23A C23 H23C 109.5 no
H23B C23 H23C 109.5 no
C29 C24 C25 120.9(2) no
C29 C24 S2 119.66(19) no
C25 C24 S2 119.40(19) no
C26 C25 C24 119.2(2) no
C26 C25 H25 120.4 no
C24 C25 H25 120.4 no
C25 C26 C27 121.2(2) no
C25 C26 H26 119.4 no
C27 C26 H26 119.4 no
C28 C27 C26 118.2(2) no
C28 C27 C30 120.7(3) no
C26 C27 C30 121.1(2) no
C27 C28 C29 121.9(2) no
C27 C28 H28 119.0 no
C29 C28 H28 119.0 no
C28 C29 C24 118.6(2) no
C28 C29 H29 120.7 no
C24 C29 H29 120.7 no
C27 C30 H30A 109.5 no
C27 C30 H30B 109.5 no
H30A C30 H30B 109.5 no
C27 C30 H30C 109.5 no
H30A C30 H30C 109.5 no
H30B C30 H30C 109.5 no

loop_
_geom_bond_atom_site_label_1
_geom_bond_atom_site_label_2
_geom_bond_site_symmetry_2
_geom_bond_distance
_geom_bond_publ_flag
S2 O3 . 1.4286(19) yes
S2 O4 . 1.4349(18) yes
S2 N2 . 1.6776(19) yes
S2 C24 . 1.762(2) yes
S1 O2 . 1.428(2) yes
S1 O1 . 1.428(2) yes
S1 N1 . 1.705(2) yes
S1 C17 . 1.760(2) yes
O5 C13 . 1.361(3) no
O5 C16 . 1.437(3) no
N1 C1 . 1.440(3) no
N1 C8 . 1.451(3) yes
N2 C6 . 1.438(3) no
N2 C7 . 1.484(3) yes
C1 C2 . 1.394(3) no
C1 C6 . 1.408(3) no
C2 C3 . 1.377(4) no
C2 H2 . .9300 no
C3 C4 . 1.390(5) no
C3 H3 . .9300 no
C4 C5 . 1.380(4) no
C4 H4 . .9300 no
C5 C6 . 1.399(4) no
C5 H5 . .9300 no
C7 C8 . 1.506(3) yes
C7 H7A . .9700 no
C7 H7B . .9700 no
C8 C9 . 1.330(3) yes
C9 C10 . 1.473(3) no
C9 H9 . .9300 no
C10 C11 . 1.395(3) no
C10 C15 . 1.405(3) no
C11 C12 . 1.393(4) no
C11 H11 . .9300 no
C12 C13 . 1.387(4) no
C12 H12 . .9300 no
C13 C14 . 1.401(3) no
C14 C15 . 1.380(3) no
C14 H14 . .9300 no
C15 H15 . .9300 no
C16 H16A . .9600 no
C16 H16B . .9600 no
C16 H16C . .9600 no
C17 C18 . 1.384(4) no
C17 C22 . 1.392(3) no
C18 C19 . 1.384(4) no
C18 H18 . .9300 no
C19 C20 . 1.389(4) no
C19 H19 . .9300 no
C20 C21 . 1.388(4) no
C20 C23 . 1.507(3) no
C21 C22 . 1.382(4) no
C21 H21 . .9300 no
C22 H22 . .9300 no
C23 H23A . .9600 no
C23 H23B . .9600 no
C23 H23C . .9600 no
C24 C29 . 1.388(3) no
C24 C25 . 1.389(3) no
C25 C26 . 1.381(4) no
C25 H25 . .9300 no
C26 C27 . 1.394(4) no
C26 H26 . .9300 no
C27 C28 . 1.384(4) no
C27 C30 . 1.511(4) no
C28 C29 . 1.384(4) no
C28 H28 . .9300 no
C29 H29 . .9300 no
C30 H30A . .9600 no
C30 H30B . .9600 no
C30 H30C . .9600 no

loop_
_geom_hbond_atom_site_label_D
_geom_hbond_atom_site_label_H
_geom_hbond_atom_site_label_A
_geom_hbond_site_symmetry_A
_geom_hbond_distance_DH
_geom_hbond_distance_HA
_geom_hbond_distance_DA
_geom_hbond_angle_DHA
_geom_hbond_publ_flag
C21 H21 O2 2_645 .93 2.66 3.311(3) 127.6 yes
C25 H25 O5 4_566 .93 2.58 3.324(3) 136.9 yes
C16 H16B O2 3_565 .96 2.81 3.409(4) 121.5 yes
C12 H12 O1 3_565 .93 2.56 3.434(3) 156.8 yes
C15 H15 O4 3_555 .93 2.57 3.454(3) 158.0 yes

loop_
_geom_torsion_atom_site_label_1
_geom_torsion_atom_site_label_2
_geom_torsion_atom_site_label_3
_geom_torsion_atom_site_label_4
_geom_torsion
_geom_torsion_publ_flag
N1 C8 C9 C10 176.8(2) yes
N2 C7 C8 N1 54.1(3) yes
N1 S1 C17 C18 109.2(2) yes
N2 S2 C24 C25 -71.2(2) yes

loop_
_cod_related_entry_id
_cod_related_entry_database
_cod_related_entry_code
1 ChemSpider 21182086
